data_1528928
loop_
_publ_author_name
'Ting, V.'
'Liu, Y.'
'Noren, L.'
'Withers, R.L.'
'James, M.'
'Fitz Gerald, J.D.'

_publ_section_title
;
 A structure and phase analysis investigation of the 1:1 ordered A2 In Nb
 O6 perovskites (A = Ca(2+), Sr(2+), Ba(2+))
;
_journal_name_full 'Journal of Solid State Chemistry'
_journal_page_first 551
_journal_page_last 562
_journal_volume 179
_journal_year 2006
_chemical_formula_sum 'In Nb O6 Sr2'
_chemical_name_systematic 'Sr2 In Nb O6'
_space_group_IT_number 14
_symmetry_space_group_name_Hall '-P 2yn'
_symmetry_space_group_name_H-M 'P 1 21/n 1'
_cell_angle_alpha 90
_cell_angle_beta 89.995
_cell_angle_gamma 90
_cell_formula_units_Z 2
_cell_length_a 5.7351
_cell_length_b 5.7416
_cell_length_c 8.1102
_cell_volume 267.058
_citation_journal_id_ASTM JSSCBI
_cod_data_source_file Ting_JSSCBI_2006_928.cif
_cod_data_source_block In1Nb1O6Sr2
_cod_original_cell_volume 267.0579
_cod_original_sg_symbol_Hall '-P 2ybc (x-z,y,z)'
_cod_original_formula_sum 'In1 Nb1 O6 Sr2'
_cod_database_code 1528928

loop_
_symmetry_equiv_pos_as_xyz
x,y,z
-x+1/2,y+1/2,-z+1/2
-x,-y,-z
x-1/2,-y-1/2,z-1/2

loop_
_atom_site_label
_atom_site_type_symbol
_atom_site_fract_x
_atom_site_fract_y
_atom_site_fract_z
_atom_site_occupancy
_atom_site_U_iso_or_equiv
O1 O-2 0.2879 0.7757 0.9663 1 0.0
Sr1 Sr+2 0.5046 -0.0214 0.2486 1 0.0
O2 O-2 0.2243 0.2879 0.9663 1 0.0
In1 In+3 0 0 0 1 0.0
O3 O-2 0.0674 0.0134 0.2606 1 0.0
Nb1 Nb+5 0.5 0.5 0 1 0.0
